data_2227621
loop_
_publ_author_name
'Esmhosseini, Majid'

_publ_section_title
;
 Bis[(2-aminophenyl)methanol-\k^2^<i>N</i>,<i>O</i>]bis(nitrato-\k<i>O</i>)zinc(II)
;
_journal_coeditor_code HY2332
_journal_issue 9
_journal_name_full 'Acta Crystallographica Section E'
_journal_page_first m1057
_journal_paper_doi 10.1107/S1600536810030485
_journal_volume 66
_journal_year 2010
_chemical_formula_iupac '[Zn (N O3)2 (C7 H9 N O)2]'
_chemical_formula_moiety 'C14 H18 N4 O8 Zn'
_chemical_formula_sum 'C14 H18 N4 O8 Zn'
_chemical_formula_weight 435.71
_chemical_name_systematic
;
Bis[(2-aminophenyl)methanol-\k^2^<i>N</i>,<i>O</i>]bis(nitrato-
\k<i>O</i>)zinc(II)
;
_space_group_IT_number 60
_symmetry_cell_setting orthorhombic
_symmetry_space_group_name_Hall '-P 2n 2ab'
_symmetry_space_group_name_H-M 'P b c n'
_atom_sites_solution_hydrogens geom
_atom_sites_solution_primary direct
_atom_sites_solution_secondary difmap
_audit_creation_method SHELXL-97
_cell_angle_alpha 90.00
_cell_angle_beta 90.00
_cell_angle_gamma 90.00
_cell_formula_units_Z 4
_cell_length_a 23.386(5)
_cell_length_b 10.193(2)
_cell_length_c 7.3442(15)
_cell_measurement_reflns_used 1421
_cell_measurement_temperature 298(2)
_cell_measurement_theta_max 31.96
_cell_measurement_theta_min 2.18
_cell_volume 1750.7(6)
_computing_cell_refinement 'SAINT (Bruker, 2007)'
_computing_data_collection 'SMART (Bruker, 2007)'
_computing_data_reduction 'SAINT (Bruker, 2007)'
_computing_molecular_graphics 'ORTEP-3 (Farrugia, 1997)'
_computing_publication_material 'WinGX (Farrugia, 1999)'
_computing_structure_refinement 'SHELXTL (Sheldrick, 2008)'
_computing_structure_solution 'SHELXTL (Sheldrick, 2008)'
_diffrn_ambient_temperature 298(2)
_diffrn_measured_fraction_theta_full 0.990
_diffrn_measured_fraction_theta_max 0.990
_diffrn_measurement_device_type 'Bruker APEX CCD'
_diffrn_measurement_method '\f and \w scans'
_diffrn_radiation_monochromator graphite
_diffrn_radiation_source 'fine-focus sealed tube'
_diffrn_radiation_type MoK\a
_diffrn_radiation_wavelength 0.71073
_diffrn_reflns_av_R_equivalents 0.1404
_diffrn_reflns_av_sigmaI/netI 0.0704
_diffrn_reflns_limit_h_max 34
_diffrn_reflns_limit_h_min -34
_diffrn_reflns_limit_k_max 13
_diffrn_reflns_limit_k_min -15
_diffrn_reflns_limit_l_max 10
_diffrn_reflns_limit_l_min -9
_diffrn_reflns_number 14935
_diffrn_reflns_theta_full 31.96
_diffrn_reflns_theta_max 31.96
_diffrn_reflns_theta_min 2.18
_diffrn_standards_number 0
_exptl_absorpt_coefficient_mu 1.456
_exptl_absorpt_correction_T_max 0.9802
_exptl_absorpt_correction_T_min 0.8574
_exptl_absorpt_correction_type multi-scan
_exptl_absorpt_process_details '(SADABS; Sheldrick, 1996)'
_exptl_crystal_colour colorless
_exptl_crystal_density_diffrn 1.653
_exptl_crystal_density_method 'not measured'
_exptl_crystal_description needle
_exptl_crystal_F_000 896
_exptl_crystal_size_max 0.35
_exptl_crystal_size_mid 0.03
_exptl_crystal_size_min 0.02
_refine_diff_density_max 0.672
_refine_diff_density_min -0.764
_refine_ls_extinction_method none
_refine_ls_goodness_of_fit_ref 1.262
_refine_ls_hydrogen_treatment mixed
_refine_ls_matrix_type full
_refine_ls_number_parameters 135
_refine_ls_number_reflns 3005
_refine_ls_number_restraints 0
_refine_ls_restrained_S_all 1.262
_refine_ls_R_factor_all 0.1316
_refine_ls_R_factor_gt 0.0877
_refine_ls_shift/su_max 0.004
_refine_ls_shift/su_mean 0.001
_refine_ls_structure_factor_coef Fsqd
_refine_ls_weighting_details 'calc w=1/[\s^2^(Fo^2^)+(0.0303P)^2^+3.2230P] where P=(Fo^2^+2Fc^2^)/3'
_refine_ls_weighting_scheme calc
_refine_ls_wR_factor_gt 0.1405
_refine_ls_wR_factor_ref 0.1535
_reflns_number_gt 2063
_reflns_number_total 3005
_reflns_threshold_expression I>2\s(I)
_cod_data_source_file hy2332.cif
_cod_data_source_block I
_cod_database_code 2227621
_cod_database_fobs_code 2227621

loop_
_symmetry_equiv_pos_site_id
_symmetry_equiv_pos_as_xyz
1 x,y,z
2 1/2-x,1/2-y,1/2+z
3 1/2+x,1/2-y,-z
4 -x,y,1/2-z
5 -x,-y,-z
6 1/2+x,1/2+y,1/2-z
7 1/2-x,1/2+y,z
8 x,-y,1/2+z

loop_
_atom_site_type_symbol
_atom_site_label
_atom_site_fract_x
_atom_site_fract_y
_atom_site_fract_z
_atom_site_U_iso_or_equiv
_atom_site_adp_type
_atom_site_calc_flag
_atom_site_refinement_flags
_atom_site_occupancy
_atom_site_disorder_assembly
_atom_site_disorder_group
C C1 0.3876(2) 0.4320(4) 0.3878(6) 0.0324(9) Uani d . 1 . .
H H1A 0.3663 0.5136 0.3834 0.039 Uiso calc R 1 . .
H H1B 0.3910 0.4056 0.5142 0.039 Uiso calc R 1 . .
C C2 0.35648(17) 0.3286(4) 0.2831(5) 0.0270(8) Uani d . 1 . .
C C3 0.3046(2) 0.3574(5) 0.1974(7) 0.0408(11) Uani d . 1 . .
H H3 0.2892 0.4413 0.2074 0.049 Uiso calc R 1 . .
C C4 0.2756(2) 0.2623(7) 0.0976(8) 0.0519(15) Uani d . 1 . .
H H4 0.2411 0.2826 0.0417 0.062 Uiso calc R 1 . .
C C5 0.2980(2) 0.1394(7) 0.0818(8) 0.0499(14) Uani d . 1 . .
H H5 0.2790 0.0768 0.0124 0.060 Uiso calc R 1 . .
C C6 0.3488(2) 0.1067(5) 0.1679(6) 0.0381(10) Uani d . 1 . .
H H6 0.3633 0.0220 0.1589 0.046 Uiso calc R 1 . .
C C7 0.37800(17) 0.2015(4) 0.2681(5) 0.0279(7) Uani d . 1 . .
N N1 0.43276(16) 0.1728(4) 0.3456(5) 0.0262(7) Uani d . 1 . .
H H1C 0.439(2) 0.097(6) 0.339(8) 0.040(15) Uiso d . 1 . .
H H1D 0.433(3) 0.192(7) 0.460(9) 0.06(2) Uiso d . 1 . .
N N2 0.44748(15) 0.2148(4) -0.1135(4) 0.0286(7) Uani d . 1 . .
O O1 0.44352(14) 0.4515(3) 0.3116(5) 0.0305(7) Uani d . 1 . .
H H1E 0.457(3) 0.510(7) 0.344(9) 0.054(19) Uiso d . 1 . .
O O2 0.46612(15) 0.3154(3) -0.0261(4) 0.0316(7) Uani d . 1 . .
O O3 0.46254(17) 0.1044(3) -0.0629(5) 0.0427(8) Uani d . 1 . .
O O4 0.41587(17) 0.2329(4) -0.2447(5) 0.0484(9) Uani d . 1 . .
Zn Zn1 0.5000 0.29214(6) 0.2500 0.02484(16) Uani d S 1 . .

loop_
_atom_site_aniso_label
_atom_site_aniso_U_11
_atom_site_aniso_U_22
_atom_site_aniso_U_33
_atom_site_aniso_U_12
_atom_site_aniso_U_13
_atom_site_aniso_U_23
C1 0.038(2) 0.030(2) 0.029(2) 0.0063(18) 0.0021(18) -0.0027(16)
C2 0.0273(17) 0.0312(19) 0.022(2) -0.0029(15) 0.0007(13) 0.0042(13)
C3 0.031(2) 0.047(3) 0.045(3) 0.003(2) 0.0000(18) 0.009(2)
C4 0.030(2) 0.074(4) 0.052(3) -0.005(2) -0.012(2) 0.006(3)
C5 0.039(3) 0.065(4) 0.046(3) -0.021(3) -0.007(2) -0.005(3)
C6 0.044(3) 0.037(2) 0.033(2) -0.010(2) -0.004(2) -0.001(2)
C7 0.0324(16) 0.0315(17) 0.0199(17) -0.0051(16) -0.0010(15) 0.0002(17)
N1 0.0344(18) 0.0186(15) 0.0257(17) -0.0002(14) -0.0053(14) 0.0003(12)
N2 0.0364(17) 0.0277(16) 0.0218(14) -0.0003(16) -0.0019(13) -0.0022(14)
O1 0.0335(15) 0.0188(13) 0.0391(16) -0.0032(12) -0.0028(13) -0.0081(12)
O2 0.0494(18) 0.0201(14) 0.0253(14) -0.0007(13) -0.0107(13) 0.0000(11)
O3 0.061(2) 0.0234(15) 0.0440(19) 0.0019(15) -0.0116(17) -0.0025(14)
O4 0.062(2) 0.053(2) 0.0302(15) -0.0018(17) -0.0188(18) -0.0012(19)
Zn1 0.0289(3) 0.0202(2) 0.0254(3) 0.000 -0.0063(3) 0.000

loop_
_atom_type_symbol
_atom_type_description
_atom_type_scat_dispersion_real
_atom_type_scat_dispersion_imag
_atom_type_scat_source
C C 0.0033 0.0016 'International Tables Vol C Tables 4.2.6.8 and 6.1.1.4'
H H 0.0000 0.0000 'International Tables Vol C Tables 4.2.6.8 and 6.1.1.4'
N N 0.0061 0.0033 'International Tables Vol C Tables 4.2.6.8 and 6.1.1.4'
O O 0.0106 0.0060 'International Tables Vol C Tables 4.2.6.8 and 6.1.1.4'
Zn Zn 0.2839 1.4301 'International Tables Vol C Tables 4.2.6.8 and 6.1.1.4'

loop_
_geom_angle_atom_site_label_1
_geom_angle_atom_site_label_2
_geom_angle_atom_site_label_3
_geom_angle_site_symmetry_1
_geom_angle_site_symmetry_3
_geom_angle
_geom_angle_publ_flag
O1 C1 C2 . . 109.9(3) ?
O1 C1 H1A . . 109.7 ?
C2 C1 H1A . . 109.7 ?
O1 C1 H1B . . 109.7 ?
C2 C1 H1B . . 109.7 ?
H1A C1 H1B . . 108.2 ?
C7 C2 C3 . . 118.2(4) ?
C7 C2 C1 . . 121.3(4) ?
C3 C2 C1 . . 120.4(4) ?
C4 C3 C2 . . 120.8(5) ?
C4 C3 H3 . . 119.6 ?
C2 C3 H3 . . 119.6 ?
C5 C4 C3 . . 120.0(5) ?
C5 C4 H4 . . 120.0 ?
C3 C4 H4 . . 120.0 ?
C4 C5 C6 . . 120.7(5) ?
C4 C5 H5 . . 119.6 ?
C6 C5 H5 . . 119.6 ?
C5 C6 C7 . . 119.6(5) ?
C5 C6 H6 . . 120.2 ?
C7 C6 H6 . . 120.2 ?
C6 C7 C2 . . 120.6(4) ?
C6 C7 N1 . . 120.4(4) ?
C2 C7 N1 . . 118.8(4) ?
C7 N1 Zn1 . . 114.6(3) ?
C7 N1 H1C . . 110(4) ?
Zn1 N1 H1C . . 114(4) ?
C7 N1 H1D . . 111(4) ?
Zn1 N1 H1D . . 100(4) ?
H1C N1 H1D . . 106(6) ?
O4 N2 O3 . . 123.0(4) ?
O4 N2 O2 . . 118.4(4) ?
O3 N2 O2 . . 118.6(3) ?
C1 O1 Zn1 . . 122.6(3) ?
C1 O1 H1E . . 113(5) ?
Zn1 O1 H1E . . 115(5) ?
N2 O2 Zn1 . . 119.9(2) ?
N1 Zn1 N1 . 4_655 109.5(2) ?
N1 Zn1 O1 . . 84.67(14) ?
N1 Zn1 O1 4_655 . 165.41(13) ?
N1 Zn1 O1 . 4_655 165.41(13) ?
N1 Zn1 O1 4_655 4_655 84.67(14) ?
O1 Zn1 O1 . 4_655 81.37(18) ?
N1 Zn1 O2 . 4_655 91.37(13) ?
N1 Zn1 O2 4_655 4_655 95.81(13) ?
O1 Zn1 O2 . 4_655 86.87(12) ?
O1 Zn1 O2 4_655 4_655 83.69(12) ?
N1 Zn1 O2 . . 95.81(13) ?
N1 Zn1 O2 4_655 . 91.37(13) ?
O1 Zn1 O2 . . 83.69(12) ?
O1 Zn1 O2 4_655 . 86.88(12) ?
O2 Zn1 O2 4_655 . 167.55(15) ?

loop_
_geom_bond_atom_site_label_1
_geom_bond_atom_site_label_2
_geom_bond_site_symmetry_2
_geom_bond_distance
_geom_bond_publ_flag
C1 O1 . 1.436(6) ?
C1 C2 . 1.494(6) ?
C1 H1A . 0.9700 ?
C1 H1B . 0.9700 ?
C2 C7 . 1.394(6) ?
C2 C3 . 1.399(6) ?
C3 C4 . 1.391(8) ?
C3 H3 . 0.9300 ?
C4 C5 . 1.363(9) ?
C4 H4 . 0.9300 ?
C5 C6 . 1.386(7) ?
C5 H5 . 0.9300 ?
C6 C7 . 1.394(6) ?
C6 H6 . 0.9300 ?
C7 N1 . 1.432(5) ?
N1 H1C . 0.79(6) ?
N1 H1D . 0.86(7) ?
N2 O4 . 1.228(5) ?
N2 O3 . 1.236(5) ?
N2 O2 . 1.286(5) ?
Zn1 O1 . 2.142(3) y
O1 H1E . 0.72(7) ?
Zn1 O2 . 2.190(3) y
Zn1 N1 . 2.108(4) y

loop_
_geom_hbond_atom_site_label_D
_geom_hbond_atom_site_label_H
_geom_hbond_atom_site_label_A
_geom_hbond_site_symmetry_A
_geom_hbond_distance_DH
_geom_hbond_distance_HA
_geom_hbond_distance_DA
_geom_hbond_angle_DHA
_geom_hbond_publ_flag
N1 H1C O3 8_555 0.79(6) 2.24(6) 2.987(5) 157(6) yes
N1 H1D O4 1_556 0.86(7) 2.24(7) 3.096(5) 169(7) yes
O1 H1E O2 8_565 0.72(7) 2.03(7) 2.710(4) 159(7) yes
C1 H1B O4 1_556 0.97 2.56 3.441(6) 150 yes

loop_
_geom_torsion_atom_site_label_1
_geom_torsion_atom_site_label_2
_geom_torsion_atom_site_label_3
_geom_torsion_atom_site_label_4
_geom_torsion_site_symmetry_1
_geom_torsion_site_symmetry_2
_geom_torsion_site_symmetry_3
_geom_torsion_site_symmetry_4
_geom_torsion
_geom_torsion_publ_flag
O1 C1 C2 C7 . . . . 59.5(5) ?
O1 C1 C2 C3 . . . . -120.7(4) ?
C7 C2 C3 C4 . . . . -1.0(7) ?
C1 C2 C3 C4 . . . . 179.1(5) ?
C2 C3 C4 C5 . . . . -0.3(8) ?
C3 C4 C5 C6 . . . . 1.6(9) ?
C4 C5 C6 C7 . . . . -1.6(8) ?
C5 C6 C7 C2 . . . . 0.3(7) ?
C5 C6 C7 N1 . . . . -174.9(4) ?
C3 C2 C7 C6 . . . . 1.0(6) ?
C1 C2 C7 C6 . . . . -179.2(4) ?
C3 C2 C7 N1 . . . . 176.2(4) ?
C1 C2 C7 N1 . . . . -3.9(6) ?
C6 C7 N1 Zn1 . . . . 118.9(4) ?
C2 C7 N1 Zn1 . . . . -56.4(4) ?
C2 C1 O1 Zn1 . . . . -48.3(4) ?
O4 N2 O2 Zn1 . . . . 161.5(3) ?
O3 N2 O2 Zn1 . . . . -19.1(5) ?
C7 N1 Zn1 N1 . . . 4_655 -126.8(3) ?
C7 N1 Zn1 O1 . . . . 49.8(3) ?
C7 N1 Zn1 O1 . . . 4_655 66.7(6) ?
C7 N1 Zn1 O2 . . . 4_655 136.5(3) ?
C7 N1 Zn1 O2 . . . . -33.3(3) ?
C1 O1 Zn1 N1 . . . . 0.8(3) ?
C1 O1 Zn1 N1 . . . 4_655 168.0(5) ?
C1 O1 Zn1 O1 . . . 4_655 -175.0(4) ?
C1 O1 Zn1 O2 . . . 4_655 -90.9(3) ?
C1 O1 Zn1 O2 . . . . 97.3(3) ?
N2 O2 Zn1 N1 . . . . -46.2(3) ?
N2 O2 Zn1 N1 . . . 4_655 63.6(3) ?
N2 O2 Zn1 O1 . . . . -130.2(3) ?
N2 O2 Zn1 O1 . . . 4_655 148.2(3) ?
N2 O2 Zn1 O2 . . . 4_655 -171.1(3) ?
